data_7005959
loop_
_publ_author_name
'Cotton, F. Albert'
'Murillo, Carlos A.'
'Wang, Xiaoping'
'Wilkinson, Chad C.'

_publ_section_title
;
 Increasing the solubility of strong reducing agents containing
 Mo(2)(4+) units and alkyl-substituted guanidinate ligands.
;
_journal_issue 35
_journal_name_full 'Dalton transactions (Cambridge, England : 2003)'
_journal_page_first 3943
_journal_page_last 3951
_journal_paper_doi 10.1039/b707201e
_journal_year 2007
_chemical_formula_moiety 'C44 H80 Mo2 N12, 2(C32 H12B F24)'
_chemical_formula_sum 'C108 H104 B2 F48 Mo2 N12'
_chemical_formula_weight 2695.53
_chemical_name_systematic
;
?
;
_space_group_IT_number 2
_symmetry_cell_setting triclinic
_symmetry_space_group_name_Hall '-P 1'
_symmetry_space_group_name_H-M 'P -1'
_atom_sites_solution_hydrogens geom
_atom_sites_solution_primary direct
_atom_sites_solution_secondary difmap
_audit_creation_method SHELXL-97
_cell_angle_alpha 86.936(3)
_cell_angle_beta 87.882(3)
_cell_angle_gamma 62.453(3)
_cell_formula_units_Z 1
_cell_length_a 14.506(2)
_cell_length_b 14.554(3)
_cell_length_c 15.193(3)
_cell_measurement_reflns_used 9716
_cell_measurement_temperature 213(2)
_cell_measurement_theta_max 25.0665
_cell_measurement_theta_min 2.6855
_cell_volume 2839.6(9)
_computing_cell_refinement 'Bruker SMART'
_computing_data_collection 'Bruker SMART'
_computing_data_reduction 'Bruker SAINT'
_computing_molecular_graphics XP
_computing_structure_refinement 'SHELXL-97 (Sheldrick, 1997)'
_computing_structure_solution 'SHELXS-97 (Sheldrick, 1990)'
_diffrn_ambient_temperature 213(2)
_diffrn_measured_fraction_theta_full 0.981
_diffrn_measured_fraction_theta_max 0.981
_diffrn_measurement_device_type 'Bruker SMART'
_diffrn_measurement_method \w-scans
_diffrn_radiation_monochromator graphite
_diffrn_radiation_source 'normal-focus sealed tube'
_diffrn_radiation_type MoK\a
_diffrn_radiation_wavelength 0.71073
_diffrn_reflns_av_R_equivalents 0.0177
_diffrn_reflns_av_sigmaI/netI 0.0297
_diffrn_reflns_limit_h_max 17
_diffrn_reflns_limit_h_min -17
_diffrn_reflns_limit_k_max 17
_diffrn_reflns_limit_k_min -16
_diffrn_reflns_limit_l_max 18
_diffrn_reflns_limit_l_min -18
_diffrn_reflns_number 16861
_diffrn_reflns_theta_full 25.10
_diffrn_reflns_theta_max 25.10
_diffrn_reflns_theta_min 2.03
_exptl_absorpt_coefficient_mu 0.353
_exptl_absorpt_correction_T_max 0.9359
_exptl_absorpt_correction_T_min 0.8601
_exptl_absorpt_correction_type multi-scan
_exptl_absorpt_process_details SADABS
_exptl_crystal_colour brown
_exptl_crystal_density_diffrn 1.576
_exptl_crystal_density_meas ?
_exptl_crystal_density_method .
_exptl_crystal_description block
_exptl_crystal_F_000 1362
_exptl_crystal_size_max 0.44
_exptl_crystal_size_mid 0.25
_exptl_crystal_size_min 0.19
_refine_diff_density_max 1.108
_refine_diff_density_min -0.789
_refine_diff_density_rms 0.093
_refine_ls_extinction_method none
_refine_ls_goodness_of_fit_ref 1.056
_refine_ls_hydrogen_treatment constr
_refine_ls_matrix_type full
_refine_ls_number_parameters 836
_refine_ls_number_reflns 9930
_refine_ls_number_restraints 92
_refine_ls_restrained_S_all 1.120
_refine_ls_R_factor_all 0.0630
_refine_ls_R_factor_gt 0.0534
_refine_ls_shift/su_max 0.015
_refine_ls_shift/su_mean 0.001
_refine_ls_structure_factor_coef Fsqd
_refine_ls_weighting_details 'calc w=1/[\s^2^(Fo^2^)+(0.0727P)^2^+6.4342P] where P=(Fo^2^+2Fc^2^)/3'
_refine_ls_weighting_scheme calc
_refine_ls_wR_factor_gt 0.1390
_refine_ls_wR_factor_ref 0.1495
_reflns_number_gt 8509
_reflns_number_total 9930
_reflns_threshold_expression >2sigma(I)
_cod_data_source_file b707201e.txt
_cod_data_source_block 3
_cod_depositor_comments
;
The following automatic conversions were performed:
'_symmetry_cell_setting' value 'Triclinic' changed to 'triclinic'
according to '/home/saulius/struct/CIF-dictionaries/cif_core.dic'
dictionary named 'cif_core.dic' version 2.4.1 from 2010-06-29.

Automatic conversion script
Id: cif_fix_enum 1527 2010-12-29 10:47:43Z saulius 
;
_cod_original_cell_volume 2839.5(8)
_cod_original_sg_symbol_H-M P-1
_cod_database_code 7005959

loop_
_symmetry_equiv_pos_as_xyz
'x, y, z'
'-x, -y, -z'

loop_
_atom_site_label
_atom_site_type_symbol
_atom_site_fract_x
_atom_site_fract_y
_atom_site_fract_z
_atom_site_U_iso_or_equiv
_atom_site_adp_type
_atom_site_occupancy
_atom_site_symmetry_multiplicity
_atom_site_calc_flag
_atom_site_refinement_flags
_atom_site_disorder_assembly
_atom_site_disorder_group
Mo1 Mo -0.06572(2) 0.99842(3) 0.03165(2) 0.02710(12) Uani 1 1 d . . .
B1 B 0.6729(3) 0.6622(3) 0.3468(3) 0.0279(9) Uani 1 1 d . . .
N1 N -0.0043(3) 0.8398(3) 0.0177(2) 0.0314(7) Uani 1 1 d . . .
N2 N 0.1373(3) 0.8421(3) -0.0536(2) 0.0331(7) Uani 1 1 d . . .
N3 N 0.1282(3) 0.6852(3) -0.0363(3) 0.0430(9) Uani 1 1 d . . .
N4 N 0.0003(3) 0.9724(3) 0.1559(2) 0.0314(7) Uani 1 1 d . . .
N5 N 0.1448(2) 0.9692(3) 0.0855(2) 0.0302(7) Uani 1 1 d . . .
N6 N 0.1433(3) 0.9480(3) 0.2405(2) 0.0376(8) Uani 1 1 d . . .
C39 C 0.6215(3) 0.5827(3) 0.3472(2) 0.0300(8) Uani 1 1 d . . .
C31 C 0.8002(3) 0.6023(3) 0.3553(2) 0.0280(8) Uani 1 1 d . . .
C23 C 0.6137(3) 0.7355(3) 0.4308(2) 0.0278(8) Uani 1 1 d . . .
C1 C 0.0878(3) 0.7875(3) -0.0252(3) 0.0331(9) Uani 1 1 d . . .
C2 C -0.0610(4) 0.7833(3) 0.0498(3) 0.0441(11) Uani 1 1 d . . .
H2A H -0.1073 0.7857 0.0033 0.053 Uiso 1 1 calc R . .
H2B H -0.1046 0.8186 0.1004 0.053 Uiso 1 1 calc R . .
C3 C 0.0081(4) 0.6719(4) 0.0768(3) 0.0450(11) Uani 1 1 d . . .
C4 C 0.0771(5) 0.6241(4) -0.0022(4) 0.0564(13) Uani 1 1 d . . .
H4A H 0.1301 0.5539 0.0144 0.068 Uiso 1 1 calc R . .
H4B H 0.0351 0.6187 -0.0488 0.068 Uiso 1 1 calc R . .
C5 C 0.2231(4) 0.6316(4) -0.0898(4) 0.0558(13) Uani 1 1 d . . .
H5A H 0.2046 0.6378 -0.1520 0.067 Uiso 1 1 calc R . .
H5B H 0.2576 0.5577 -0.0721 0.067 Uiso 1 1 calc R . .
C6 C 0.2970(4) 0.6761(4) -0.0793(3) 0.0464(11) Uani 1 1 d . . .
C7 C 0.2377(4) 0.7905(4) -0.1000(3) 0.0475(11) Uani 1 1 d . . .
H7A H 0.2806 0.8231 -0.0847 0.057 Uiso 1 1 calc R . .
H7B H 0.2257 0.8018 -0.1636 0.057 Uiso 1 1 calc R . .
C8 C -0.0583(5) 0.6163(4) 0.0980(4) 0.0657(16) Uani 1 1 d . . .
H8A H -0.0989 0.6217 0.0468 0.099 Uiso 1 1 calc R . .
H8B H -0.1047 0.6484 0.1472 0.099 Uiso 1 1 calc R . .
H8C H -0.0134 0.5438 0.1132 0.099 Uiso 1 1 calc R . .
C9 C 0.0725(5) 0.6648(5) 0.1561(4) 0.0712(17) Uani 1 1 d . . .
H9A H 0.1142 0.7000 0.1416 0.107 Uiso 1 1 calc R . .
H9B H 0.1179 0.5925 0.1718 0.107 Uiso 1 1 calc R . .
H9C H 0.0266 0.6974 0.2055 0.107 Uiso 1 1 calc R . .
C10 C 0.3349(4) 0.6566(5) 0.0155(4) 0.0662(15) Uani 1 1 d . . .
H10A H 0.2759 0.6889 0.0554 0.099 Uiso 1 1 calc R . .
H10B H 0.3821 0.6860 0.0223 0.099 Uiso 1 1 calc R . .
H10C H 0.3710 0.5825 0.0291 0.099 Uiso 1 1 calc R . .
C11 C 0.3898(5) 0.6246(4) -0.1417(4) 0.0691(17) Uani 1 1 d . . .
H11A H 0.3659 0.6367 -0.2020 0.104 Uiso 1 1 calc R . .
H11B H 0.4254 0.5505 -0.1278 0.104 Uiso 1 1 calc R . .
H11C H 0.4373 0.6536 -0.1349 0.104 Uiso 1 1 calc R . .
C12 C 0.0971(3) 0.9617(3) 0.1624(3) 0.0311(8) Uani 1 1 d . . .
C13 C -0.0567(4) 0.9682(4) 0.2368(3) 0.0399(10) Uani 1 1 d . . .
H13A H -0.0459 0.8970 0.2478 0.048 Uiso 1 1 calc R . .
H13B H -0.1312 1.0126 0.2276 0.048 Uiso 1 1 calc R . .
C14 C -0.0245(3) 1.0024(4) 0.3174(3) 0.0423(10) Uani 1 1 d . . .
C15 C 0.0921(4) 0.9370(5) 0.3228(3) 0.0529(13) Uani 1 1 d . . .
H15A H 0.1182 0.9585 0.3721 0.063 Uiso 1 1 calc R . .
H15B H 0.1087 0.8640 0.3337 0.063 Uiso 1 1 calc R . .
C16 C 0.2450(3) 0.9437(4) 0.2489(3) 0.0466(11) Uani 1 1 d . . .
H16A H 0.2976 0.8710 0.2564 0.056 Uiso 1 1 calc R . .
H16B H 0.2449 0.9794 0.3018 0.056 Uiso 1 1 calc R . .
C17 C 0.2744(3) 0.9926(3) 0.1700(3) 0.0332(9) Uani 1 1 d . . .
C18 C 0.2531(3) 0.9493(4) 0.0897(3) 0.0403(10) Uani 1 1 d . . .
H18A H 0.2701 0.9803 0.0367 0.048 Uiso 1 1 calc R . .
H18B H 0.2986 0.8743 0.0901 0.048 Uiso 1 1 calc R . .
C19 C -0.0785(4) 0.9829(6) 0.3991(3) 0.0646(16) Uani 1 1 d . . .
H19A H -0.0598 0.9097 0.4052 0.097 Uiso 1 1 calc R . .
H19B H -0.1532 1.0231 0.3930 0.097 Uiso 1 1 calc R . .
H19C H -0.0567 1.0035 0.4509 0.097 Uiso 1 1 calc R . .
C20 C -0.0532(5) 1.1179(5) 0.3073(4) 0.0629(15) Uani 1 1 d . . .
H20A H -0.0185 1.1297 0.2554 0.094 Uiso 1 1 calc R . .
H20B H -0.0313 1.1386 0.3590 0.094 Uiso 1 1 calc R . .
H20C H -0.1279 1.1584 0.3010 0.094 Uiso 1 1 calc R . .
C21 C 0.3887(3) 0.9652(4) 0.1736(3) 0.0497(12) Uani 1 1 d . . .
H21A H 0.4304 0.8904 0.1741 0.075 Uiso 1 1 calc R . .
H21B H 0.4014 0.9915 0.2267 0.075 Uiso 1 1 calc R . .
H21C H 0.4073 0.9960 0.1223 0.075 Uiso 1 1 calc R . .
C22 C 0.20968(17) 1.10921(18) 0.16930(16) 0.0539(13) Uani 1 1 d . . .
H22A H 0.1366 1.1270 0.1672 0.081 Uiso 1 1 calc R . .
H22B H 0.2282 1.1400 0.1180 0.081 Uiso 1 1 calc R . .
H22C H 0.2227 1.1354 0.2223 0.081 Uiso 1 1 calc R . .
C47 C 0.65573(17) 0.73175(18) 0.25241(16) 0.0284(8) Uani 1 1 d R . .
C48 C 0.66042(17) 0.82494(18) 0.25365(16) 0.0309(8) Uani 1 1 d R . .
H23A H 0.6668 0.8504 0.3075 0.037 Uiso 1 1 calc R . .
C49 C 0.6555(3) 0.8811(3) 0.1742(3) 0.0346(9) Uani 1 1 d . B .
C50 C 0.6457(3) 0.8450(3) 0.0940(3) 0.0393(10) Uani 1 1 d . . .
H25A H 0.6418 0.8830 0.0411 0.047 Uiso 1 1 calc R . .
C51 C 0.6418(3) 0.7520(4) 0.0941(3) 0.0378(10) Uani 1 1 d . A .
C52 C 0.6468(3) 0.6961(3) 0.1726(3) 0.0317(8) Uani 1 1 d . . .
H27A H 0.6441 0.6329 0.1711 0.038 Uiso 1 1 calc R . .
C54 C 0.6304(4) 0.7120(4) 0.0089(3) 0.0557(13) Uani 1 1 d D . .
C53 C 0.6564(3) 0.9820(4) 0.1733(3) 0.0484(12) Uani 1 1 d D . .
C44 C 0.6662(3) 0.4856(3) 0.3908(3) 0.0330(9) Uani 1 1 d . . .
H30A H 0.7327 0.4604 0.4149 0.040 Uiso 1 1 calc R . .
C43 C 0.6149(3) 0.4248(3) 0.3998(3) 0.0382(10) Uani 1 1 d . . .
C42 C 0.5171(4) 0.4596(4) 0.3669(3) 0.0447(11) Uani 1 1 d . . .
H32A H 0.4823 0.4189 0.3737 0.054 Uiso 1 1 calc R . .
C41 C 0.4707(3) 0.5556(4) 0.3237(3) 0.0421(10) Uani 1 1 d . C .
C40 C 0.5225(3) 0.6152(3) 0.3137(3) 0.0352(9) Uani 1 1 d . . .
H34A H 0.4897 0.6800 0.2832 0.042 Uiso 1 1 calc R . .
C45 C 0.3653(4) 0.5923(4) 0.2874(3) 0.0612(15) Uani 1 1 d D . .
C46 C 0.6671(4) 0.3177(4) 0.4431(3) 0.0519(12) Uani 1 1 d . . .
C32 C 0.8604(3) 0.5104(3) 0.3126(3) 0.0314(8) Uani 1 1 d . . .
H37A H 0.8268 0.4797 0.2828 0.038 Uiso 1 1 calc R . .
C33 C 0.9679(3) 0.4629(3) 0.3124(3) 0.0366(9) Uani 1 1 d . D .
C34 C 1.0206(3) 0.5068(4) 0.3538(3) 0.0400(10) Uani 1 1 d . . .
H39A H 1.0937 0.4745 0.3539 0.048 Uiso 1 1 calc R . .
C35 C 0.9635(3) 0.5984(3) 0.3948(3) 0.0361(9) Uani 1 1 d . . .
C36 C 0.8548(3) 0.6455(3) 0.3962(3) 0.0320(8) Uani 1 1 d . . .
H41A H 0.8176 0.7079 0.4253 0.038 Uiso 1 1 calc R . .
C38 C 1.0194(4) 0.6494(4) 0.4359(3) 0.0462(11) Uani 1 1 d . . .
C37 C 1.0303(4) 0.3620(4) 0.2681(4) 0.0511(12) Uani 1 1 d . . .
C28 C 0.5208(3) 0.8264(3) 0.4211(3) 0.0291(8) Uani 1 1 d . . .
H44A H 0.4954 0.8509 0.3641 0.035 Uiso 1 1 calc R . .
C27 C 0.4638(3) 0.8825(3) 0.4931(3) 0.0296(8) Uani 1 1 d . . .
C26 C 0.4993(3) 0.8494(3) 0.5773(3) 0.0335(9) Uani 1 1 d . . .
H46A H 0.4617 0.8873 0.6259 0.040 Uiso 1 1 calc R . .
C25 C 0.5918(3) 0.7588(3) 0.5891(3) 0.0319(8) Uani 1 1 d . . .
C24 C 0.6475(3) 0.7031(3) 0.5173(3) 0.0304(8) Uani 1 1 d . . .
H48A H 0.7097 0.6419 0.5271 0.036 Uiso 1 1 calc R . .
C29 C 0.6291(4) 0.7241(4) 0.6812(3) 0.0410(10) Uani 1 1 d . . .
C30 C 0.3621(3) 0.9760(3) 0.4784(3) 0.0372(9) Uani 1 1 d . . .
F1 F 0.6012(9) 0.6355(7) 0.0186(6) 0.061(3) Uani 0.38 1 d PD A 1
F2 F 0.7222(7) 0.6658(11) -0.0362(7) 0.082(4) Uani 0.38 1 d PD A 1
F3 F 0.5637(9) 0.7810(6) -0.0465(7) 0.068(2) Uiso 0.38 1 d PD A 1
F1B F 0.6575(12) 0.6124(5) 0.0067(8) 0.061(3) Uani 0.33 1 d PD A 2
F2B F 0.6747(12) 0.7384(12) -0.0596(7) 0.082(4) Uani 0.33 1 d PD A 2
F3B F 0.5261(6) 0.7603(9) -0.0116(8) 0.068(2) Uiso 0.33 1 d PD A 2
F1C F 0.7186(13) 0.6228(10) -0.0088(10) 0.059(4) Uani 0.29 1 d P A 3
F2C F 0.6218(10) 0.7783(9) -0.0591(6) 0.041(3) Uani 0.29 1 d P A 3
F3C F 0.5538(12) 0.6932(15) 0.0101(9) 0.069(3) Uiso 0.29 1 d P A 3
F4 F 0.7357(6) 0.9843(7) 0.1227(6) 0.0345(15) Uiso 0.410(9) 1 d PD B 1
F5 F 0.6763(11) 1.0047(12) 0.2551(5) 0.049(2) Uiso 0.410(9) 1 d PD B 1
F6 F 0.5698(4) 1.0655(5) 0.1483(8) 0.0447(18) Uiso 0.410(9) 1 d PD B 1
F4B F 0.7498(5) 0.9736(8) 0.1470(6) 0.0345(15) Uiso 0.282(6) 1 d PD B 2
F5B F 0.6234(9) 1.0330(8) 0.2437(5) 0.049(2) Uiso 0.282(6) 1 d PD B 2
F6B F 0.5920(6) 1.0455(7) 0.1048(6) 0.0447(18) Uiso 0.282(6) 1 d PD B 2
F4C F 0.7044(13) 1.0071(12) 0.1165(9) 0.064(4) Uiso 0.308(12) 1 d P B 3
F5C F 0.7062(13) 0.9912(15) 0.2595(8) 0.058(5) Uani 0.308(12) 1 d P B 3
F6C F 0.5673(7) 1.0578(7) 0.1985(9) 0.051(3) Uiso 0.308(12) 1 d P B 3
F7 F 0.3335(8) 0.6807(7) 0.2324(8) 0.0530(17) Uiso 0.310(7) 1 d PD C 1
F8 F 0.3678(15) 0.5199(8) 0.2333(8) 0.054(2) Uani 0.310(7) 1 d PD C 1
F9 F 0.2868(7) 0.6119(11) 0.3440(6) 0.0593(18) Uiso 0.310(7) 1 d PD C 1
F7B F 0.3106(6) 0.6934(4) 0.2764(8) 0.0530(17) Uiso 0.473(9) 1 d PD C 2
F8B F 0.3613(9) 0.5477(6) 0.2134(4) 0.054(2) Uani 0.473(9) 1 d PD C 2
F9B F 0.3082(6) 0.5612(7) 0.3484(5) 0.0593(18) Uiso 0.473(9) 1 d PD C 2
F7C F 0.3609(18) 0.606(2) 0.2029(15) 0.098(8) Uiso 0.218(11) 1 d P C 3
F8C F 0.3098(16) 0.5514(17) 0.3025(18) 0.091(7) Uiso 0.218(11) 1 d P C 3
F9C F 0.2994(10) 0.6880(11) 0.3210(11) 0.055(5) Uani 0.218(11) 1 d P C 3
F10 F 0.6822(3) 0.2452(2) 0.3855(2) 0.0729(9) Uani 1 1 d . . .
F11 F 0.7598(3) 0.2919(3) 0.4742(3) 0.0886(12) Uani 1 1 d . . .
F12 F 0.6094(3) 0.3043(3) 0.5072(2) 0.0834(12) Uani 1 1 d . . .
F13 F 1.1070(3) 0.5814(3) 0.4735(3) 0.0914(13) Uani 1 1 d . . .
F14 F 1.0468(3) 0.7030(3) 0.3772(2) 0.0763(10) Uani 1 1 d . . .
F15 F 0.9645(3) 0.7143(3) 0.4970(2) 0.0850(12) Uani 1 1 d . . .
F16 F 0.9716(4) 0.3360(5) 0.2161(6) 0.061(2) Uiso 0.649(19) 1 d P D 1
F17 F 1.0831(10) 0.2830(5) 0.3204(5) 0.073(3) Uani 0.649(19) 1 d P D 1
F18 F 1.1022(7) 0.3698(6) 0.2092(6) 0.0580(19) Uani 0.649(19) 1 d P D 1
F16B F 1.0749(13) 0.3679(13) 0.1971(11) 0.057(4) Uiso 0.351(19) 1 d P D 2
F17B F 0.9779(7) 0.3122(8) 0.2573(10) 0.057(4) Uiso 0.351(19) 1 d P D 2
F18B F 1.1105(13) 0.3007(15) 0.3242(12) 0.067(5) Uiso 0.351(19) 1 d P D 2
F19 F 0.3329(2) 1.0410(2) 0.5445(2) 0.0641(9) Uani 1 1 d . . .
F20 F 0.28452(19) 0.9511(2) 0.46927(19) 0.0511(7) Uani 1 1 d . . .
F21 F 0.3603(2) 1.0312(2) 0.40506(18) 0.0499(7) Uani 1 1 d . . .
F22 F 0.7125(3) 0.6323(3) 0.6869(2) 0.0739(10) Uani 1 1 d . . .
F23 F 0.6491(4) 0.7905(3) 0.7208(2) 0.0854(12) Uani 1 1 d . . .
F24 F 0.5584(3) 0.7122(3) 0.73295(19) 0.0731(10) Uani 1 1 d . . .

loop_
_atom_site_aniso_label
_atom_site_aniso_U_11
_atom_site_aniso_U_22
_atom_site_aniso_U_33
_atom_site_aniso_U_23
_atom_site_aniso_U_13
_atom_site_aniso_U_12
Mo1 0.02552(19) 0.0322(2) 0.02707(19) -0.00546(13) 0.00367(13) -0.01619(15)
B1 0.025(2) 0.030(2) 0.028(2) -0.0039(17) 0.0032(17) -0.0130(18)
N1 0.0305(17) 0.0320(18) 0.0343(17) -0.0030(14) 0.0023(14) -0.0168(15)
N2 0.0318(18) 0.0303(18) 0.0371(18) -0.0069(14) 0.0079(14) -0.0141(15)
N3 0.044(2) 0.034(2) 0.053(2) -0.0116(17) 0.0131(18) -0.0194(17)
N4 0.0296(17) 0.0402(19) 0.0290(17) -0.0052(14) 0.0026(13) -0.0198(15)
N5 0.0252(16) 0.0388(18) 0.0289(16) -0.0066(14) 0.0019(13) -0.0162(15)
N6 0.0318(18) 0.054(2) 0.0294(17) 0.0005(16) -0.0004(14) -0.0220(17)
C39 0.032(2) 0.035(2) 0.0274(19) -0.0098(16) 0.0081(16) -0.0184(18)
C31 0.0266(19) 0.031(2) 0.0265(18) 0.0016(15) 0.0021(15) -0.0133(16)
C23 0.0276(19) 0.031(2) 0.0300(19) -0.0048(16) 0.0026(15) -0.0179(17)
C1 0.036(2) 0.032(2) 0.032(2) -0.0066(16) 0.0001(17) -0.0154(18)
C2 0.039(2) 0.041(2) 0.059(3) 0.004(2) 0.003(2) -0.025(2)
C3 0.046(3) 0.039(2) 0.053(3) 0.003(2) 0.004(2) -0.023(2)
C4 0.069(3) 0.039(3) 0.070(3) -0.009(2) 0.014(3) -0.033(3)
C5 0.053(3) 0.040(3) 0.071(3) -0.022(2) 0.016(3) -0.018(2)
C6 0.037(2) 0.041(3) 0.054(3) -0.010(2) 0.010(2) -0.012(2)
C7 0.043(3) 0.042(3) 0.053(3) -0.010(2) 0.018(2) -0.016(2)
C8 0.063(4) 0.046(3) 0.093(4) 0.008(3) 0.013(3) -0.032(3)
C9 0.082(4) 0.084(4) 0.053(3) 0.022(3) -0.015(3) -0.044(4)
C10 0.046(3) 0.073(4) 0.066(4) 0.000(3) -0.004(3) -0.016(3)
C11 0.057(3) 0.049(3) 0.087(4) -0.024(3) 0.033(3) -0.014(3)
C12 0.033(2) 0.033(2) 0.029(2) -0.0022(16) -0.0018(16) -0.0166(18)
C13 0.043(2) 0.056(3) 0.031(2) -0.0024(19) 0.0047(18) -0.032(2)
C14 0.038(2) 0.064(3) 0.032(2) -0.007(2) 0.0068(18) -0.029(2)
C15 0.046(3) 0.085(4) 0.031(2) 0.005(2) -0.001(2) -0.033(3)
C16 0.034(2) 0.067(3) 0.040(2) 0.004(2) -0.0100(19) -0.024(2)
C17 0.0241(19) 0.041(2) 0.035(2) -0.0059(17) 0.0016(16) -0.0148(18)
C18 0.027(2) 0.057(3) 0.037(2) -0.013(2) 0.0045(17) -0.018(2)
C19 0.059(3) 0.114(5) 0.035(3) -0.005(3) 0.009(2) -0.053(4)
C20 0.064(3) 0.071(4) 0.062(3) -0.029(3) 0.020(3) -0.037(3)
C21 0.029(2) 0.073(3) 0.046(3) -0.007(2) -0.0006(19) -0.023(2)
C22 0.042(3) 0.044(3) 0.078(4) -0.008(2) -0.005(2) -0.020(2)
C47 0.0192(18) 0.032(2) 0.031(2) -0.0031(16) 0.0035(15) -0.0099(16)
C48 0.0221(19) 0.035(2) 0.035(2) -0.0039(17) 0.0050(15) -0.0121(17)
C49 0.0220(19) 0.033(2) 0.045(2) -0.0015(18) 0.0113(17) -0.0105(17)
C50 0.029(2) 0.044(2) 0.036(2) 0.0056(19) 0.0071(17) -0.0114(19)
C51 0.027(2) 0.047(3) 0.035(2) -0.0046(19) 0.0012(17) -0.0132(19)
C52 0.027(2) 0.034(2) 0.034(2) -0.0024(16) 0.0028(16) -0.0132(17)
C54 0.058(3) 0.074(4) 0.038(3) 0.002(2) -0.006(2) -0.033(3)
C53 0.048(3) 0.041(3) 0.056(3) 0.000(2) 0.018(2) -0.021(2)
C44 0.034(2) 0.039(2) 0.032(2) -0.0060(17) 0.0066(16) -0.0219(19)
C43 0.043(2) 0.039(2) 0.037(2) -0.0079(18) 0.0126(19) -0.023(2)
C42 0.043(3) 0.046(3) 0.058(3) -0.020(2) 0.020(2) -0.031(2)
C41 0.032(2) 0.049(3) 0.051(3) -0.021(2) 0.0111(19) -0.023(2)
C40 0.030(2) 0.036(2) 0.041(2) -0.0096(18) 0.0068(17) -0.0160(18)
C45 0.038(3) 0.068(4) 0.088(4) -0.012(3) 0.006(3) -0.033(3)
C46 0.062(3) 0.046(3) 0.056(3) 0.000(2) 0.014(3) -0.033(3)
C32 0.030(2) 0.030(2) 0.034(2) 0.0001(16) 0.0010(16) -0.0139(17)
C33 0.032(2) 0.033(2) 0.040(2) 0.0021(18) 0.0061(18) -0.0116(18)
C34 0.024(2) 0.047(3) 0.044(2) 0.006(2) -0.0002(18) -0.0131(19)
C35 0.034(2) 0.044(2) 0.034(2) 0.0062(18) -0.0029(17) -0.021(2)
C36 0.032(2) 0.033(2) 0.032(2) 0.0018(16) 0.0009(16) -0.0158(18)
C38 0.043(3) 0.064(3) 0.042(2) 0.005(2) -0.005(2) -0.034(2)
C37 0.038(3) 0.042(3) 0.061(3) -0.006(2) 0.009(2) -0.009(2)
C28 0.0267(19) 0.035(2) 0.0290(19) -0.0034(16) 0.0025(15) -0.0174(17)
C27 0.0258(19) 0.032(2) 0.035(2) -0.0058(16) 0.0032(16) -0.0164(17)
C26 0.033(2) 0.042(2) 0.030(2) -0.0120(17) 0.0092(16) -0.0212(19)
C25 0.032(2) 0.038(2) 0.032(2) -0.0023(17) 0.0007(16) -0.0217(18)
C24 0.0258(19) 0.033(2) 0.035(2) -0.0043(16) 0.0028(16) -0.0159(17)
C29 0.042(2) 0.046(3) 0.037(2) -0.0042(19) -0.0007(19) -0.021(2)
C30 0.031(2) 0.041(2) 0.038(2) -0.0091(19) 0.0040(17) -0.0151(19)
F1 0.079(8) 0.039(4) 0.043(4) -0.016(3) -0.009(6) -0.005(6)
F2 0.092(10) 0.110(13) 0.043(6) -0.019(7) 0.021(6) -0.046(9)
F1B 0.079(8) 0.039(4) 0.043(4) -0.016(3) -0.009(6) -0.005(6)
F2B 0.092(10) 0.110(13) 0.043(6) -0.019(7) 0.021(6) -0.046(9)
F1C 0.072(10) 0.041(7) 0.046(8) -0.016(6) -0.010(7) -0.010(6)
F2C 0.044(6) 0.054(6) 0.014(4) 0.007(4) -0.005(4) -0.013(5)
F5C 0.091(11) 0.082(11) 0.045(6) 0.000(5) -0.008(6) -0.076(11)
F8 0.060(3) 0.041(5) 0.058(4) 0.018(4) -0.037(4) -0.020(4)
F8B 0.060(3) 0.041(5) 0.058(4) 0.018(4) -0.037(4) -0.020(4)
F9C 0.028(7) 0.073(10) 0.028(8) 0.006(6) -0.013(5) 0.008(6)
F10 0.092(3) 0.0425(17) 0.077(2) -0.0146(15) 0.0170(19) -0.0248(17)
F11 0.089(3) 0.067(2) 0.123(3) 0.044(2) -0.042(2) -0.049(2)
F12 0.114(3) 0.061(2) 0.078(2) -0.0007(17) 0.048(2) -0.046(2)
F13 0.070(2) 0.093(3) 0.123(3) 0.022(2) -0.057(2) -0.046(2)
F14 0.113(3) 0.108(3) 0.0544(18) 0.0087(18) -0.0072(18) -0.091(3)
F15 0.083(2) 0.139(3) 0.072(2) -0.051(2) 0.0205(19) -0.081(3)
F17 0.094(7) 0.027(3) 0.063(4) 0.002(2) 0.015(4) 0.001(3)
F18 0.038(4) 0.062(4) 0.068(4) -0.024(3) 0.023(3) -0.018(3)
F19 0.0537(17) 0.0554(18) 0.0555(17) -0.0294(14) -0.0044(14) 0.0013(14)
F20 0.0304(13) 0.0594(17) 0.0639(17) 0.0004(14) -0.0003(12) -0.0212(13)
F21 0.0437(15) 0.0407(14) 0.0557(16) 0.0079(12) 0.0026(12) -0.0125(12)
F22 0.067(2) 0.076(2) 0.0434(17) 0.0069(15) -0.0072(15) -0.0034(18)
F23 0.146(4) 0.091(3) 0.0526(18) 0.0112(17) -0.042(2) -0.083(3)
F24 0.071(2) 0.115(3) 0.0400(16) 0.0135(17) 0.0030(15) -0.051(2)

loop_
_atom_type_symbol
_atom_type_description
_atom_type_scat_dispersion_real
_atom_type_scat_dispersion_imag
_atom_type_scat_source
C C 0.0033 0.0016 'International Tables Vol C Tables 4.2.6.8 and 6.1.1.4'
H H 0.0000 0.0000 'International Tables Vol C Tables 4.2.6.8 and 6.1.1.4'
N N 0.0061 0.0033 'International Tables Vol C Tables 4.2.6.8 and 6.1.1.4'
F F 0.0171 0.0103 'International Tables Vol C Tables 4.2.6.8 and 6.1.1.4'
Mo Mo -1.6832 0.6857 'International Tables Vol C Tables 4.2.6.8 and 6.1.1.4'
B B 0.0013 0.0007 'International Tables Vol C Tables 4.2.6.8 and 6.1.1.4'

loop_
_geom_angle_atom_site_label_1
_geom_angle_atom_site_label_2
_geom_angle_atom_site_label_3
_geom_angle
_geom_angle_site_symmetry_1
_geom_angle_site_symmetry_3
_geom_angle_publ_flag
N5 Mo1 N1 92.01(13) 2_575 . ?
N5 Mo1 N4 174.54(12) 2_575 . ?
N1 Mo1 N4 90.30(13) . . ?
N5 Mo1 N2 89.01(13) 2_575 2_575 ?
N1 Mo1 N2 175.01(12) . 2_575 ?
N4 Mo1 N2 88.27(13) . 2_575 ?
N5 Mo1 Mo1 92.31(9) 2_575 2_575 ?
N1 Mo1 Mo1 91.94(9) . 2_575 ?
N4 Mo1 Mo1 92.56(9) . 2_575 ?
N2 Mo1 Mo1 92.90(9) 2_575 2_575 ?
C39 B1 C31 113.3(3) . . ?
C39 B1 C23 103.0(3) . . ?
C31 B1 C23 113.0(3) . . ?
C1 N1 C2 118.9(3) . . ?
C1 N1 Mo1 119.9(3) . . ?
C2 N1 Mo1 121.2(3) . . ?
C1 N2 C7 120.1(3) . . ?
C1 N2 Mo1 118.2(3) . 2_575 ?
C7 N2 Mo1 121.7(3) . 2_575 ?
C1 N3 C4 122.4(4) . . ?
C1 N3 C5 120.3(4) . . ?
C4 N3 C5 117.2(4) . . ?
C12 N4 C13 119.0(3) . . ?
C12 N4 Mo1 119.0(3) . . ?
C13 N4 Mo1 122.0(3) . . ?
C12 N5 C18 117.6(3) . . ?
C12 N5 Mo1 119.7(3) . 2_575 ?
C18 N5 Mo1 122.7(3) . 2_575 ?
C12 N6 C16 122.7(3) . . ?
C12 N6 C15 120.7(4) . . ?
C16 N6 C15 116.5(4) . . ?
C44 C39 C40 116.0(4) . . ?
C44 C39 B1 122.7(3) . . ?
C40 C39 B1 120.7(4) . . ?
C32 C31 C36 116.0(4) . . ?
C32 C31 B1 121.0(3) . . ?
C36 C31 B1 122.6(3) . . ?
C28 C23 C24 116.1(3) . . ?
C28 C23 B1 121.9(3) . . ?
C24 C23 B1 121.5(3) . . ?
N2 C1 N3 122.0(4) . . ?
N2 C1 N1 117.0(3) . . ?
N3 C1 N1 121.0(4) . . ?
N1 C2 C3 113.8(4) . . ?
C2 C3 C4 106.0(4) . . ?
C2 C3 C9 110.6(4) . . ?
C4 C3 C9 111.0(5) . . ?
C2 C3 C8 109.6(4) . . ?
C4 C3 C8 109.0(4) . . ?
C9 C3 C8 110.5(4) . . ?
N3 C4 C3 112.0(4) . . ?
N3 C5 C6 111.4(4) . . ?
C7 C6 C5 107.1(4) . . ?
C7 C6 C11 111.3(4) . . ?
C5 C6 C11 109.6(4) . . ?
C7 C6 C10 109.9(4) . . ?
C5 C6 C10 109.6(5) . . ?
C11 C6 C10 109.3(5) . . ?
N2 C7 C6 114.3(4) . . ?
N6 C12 N4 122.2(4) . . ?
N6 C12 N5 121.4(4) . . ?
N4 C12 N5 116.4(3) . . ?
N4 C13 C14 113.8(3) . . ?
C15 C14 C13 105.7(4) . . ?
C15 C14 C19 110.8(4) . . ?
C13 C14 C19 109.6(4) . . ?
C15 C14 C20 110.5(4) . . ?
C13 C14 C20 110.3(4) . . ?
C19 C14 C20 109.9(4) . . ?
N6 C15 C14 110.8(4) . . ?
N6 C16 C17 112.8(3) . . ?
C18 C17 C16 106.5(4) . . ?
C18 C17 C22 110.6(3) . . ?
C16 C17 C22 109.9(3) . . ?
C18 C17 C21 110.6(3) . . ?
C16 C17 C21 109.9(4) . . ?
C22 C17 C21 109.3(3) . . ?
N5 C18 C17 112.7(3) . . ?
C50 C49 C53 117.7(4) . . ?
C51 C50 C49 118.3(4) . . ?
C50 C51 C52 120.9(4) . . ?
C50 C51 C54 119.4(4) . . ?
C52 C51 C54 119.7(4) . . ?
F3C C54 F3 74.6(8) . . ?
F3C C54 F1B 66.7(8) . . ?
F3 C54 F1B 122.3(8) . . ?
F3C C54 F2B 128.9(9) . . ?
F3 C54 F2B 66.1(6) . . ?
F1B C54 F2B 108.8(6) . . ?
F3C C54 F2C 109.4(9) . . ?
F1B C54 F2C 128.0(8) . . ?
F3C C54 F2 129.6(9) . . ?
F3 C54 F2 105.9(6) . . ?
F1B C54 F2 72.2(6) . . ?
F2C C54 F2 74.8(6) . . ?
F3 C54 F1 105.0(6) . . ?
F2B C54 F1 130.2(8) . . ?
F2C C54 F1 131.5(7) . . ?
F2 C54 F1 103.0(6) . . ?
F3C C54 F1C 108.6(9) . . ?
F3 C54 F1C 128.8(8) . . ?
F2B C54 F1C 75.5(8) . . ?
F2C C54 F1C 105.1(8) . . ?
F1 C54 F1C 75.1(7) . . ?
F1B C54 F3B 104.0(6) . . ?
F2B C54 F3B 103.6(6) . . ?
F2C C54 F3B 75.1(6) . . ?
F2 C54 F3B 136.4(7) . . ?
F1 C54 F3B 75.4(5) . . ?
F1C C54 F3B 139.0(8) . . ?
F3C C54 C51 112.2(7) . . ?
F3 C54 C51 116.0(6) . . ?
F1B C54 C51 117.6(6) . . ?
F2B C54 C51 113.6(7) . . ?
F2C C54 C51 111.5(6) . . ?
F2 C54 C51 112.0(6) . . ?
F1 C54 C51 113.8(5) . . ?
F1C C54 C51 109.7(6) . . ?
F3B C54 C51 107.9(6) . . ?
F4C C53 F5B 120.4(9) . . ?
F4C C53 F6C 115.0(9) . . ?
F5B C53 F6C 45.5(6) . . ?
F4C C53 F6 88.6(8) . . ?
F5B C53 F6 76.2(5) . . ?
F5B C53 F4B 111.6(6) . . ?
F6C C53 F4B 135.5(7) . . ?
F6 C53 F4B 119.8(6) . . ?
F5B C53 F4 122.0(7) . . ?
F6C C53 F4 130.5(7) . . ?
F6 C53 F4 106.5(5) . . ?
F4C C53 F5 109.5(9) . . ?
F6C C53 F5 75.8(6) . . ?
F6 C53 F5 104.3(6) . . ?
F4B C53 F5 87.4(7) . . ?
F4 C53 F5 102.3(6) . . ?
F4C C53 F6B 67.5(8) . . ?
F5B C53 F6B 106.5(5) . . ?
F6C C53 F6B 64.6(6) . . ?
F4B C53 F6B 101.7(5) . . ?
F4 C53 F6B 84.8(6) . . ?
F5 C53 F6B 131.7(7) . . ?
F4C C53 C49 122.0(8) . . ?
F5B C53 C49 116.1(6) . . ?
F6C C53 C49 113.0(5) . . ?
F6 C53 C49 117.2(4) . . ?
F4B C53 C49 111.5(5) . . ?
F4 C53 C49 113.1(5) . . ?
F5 C53 C49 112.1(7) . . ?
F6B C53 C49 108.2(5) . . ?
F4C C53 F5C 101.5(8) . . ?
F6C C53 F5C 89.1(9) . . ?
F6 C53 F5C 115.8(9) . . ?
F4B C53 F5C 75.6(7) . . ?
F4 C53 F5C 91.6(7) . . ?
F6B C53 F5C 139.9(9) . . ?
C49 C53 F5C 109.8(7) . . ?
C39 C44 C43 121.7(4) . . ?
C42 C43 C44 120.8(4) . . ?
C42 C43 C46 118.4(4) . . ?
C44 C43 C46 120.8(4) . . ?
C43 C42 C41 118.7(4) . . ?
C42 C41 C40 120.4(4) . . ?
C42 C41 C45 118.4(4) . . ?
C40 C41 C45 121.2(4) . . ?
C41 C40 C39 122.4(4) . . ?
F8C C45 F7C 102.4(15) . . ?
F8C C45 F7B 111.5(11) . . ?
F7C C45 F7B 77.2(12) . . ?
F8C C45 F9 47.4(12) . . ?
F7C C45 F9 127.6(12) . . ?
F7B C45 F9 78.6(6) . . ?
F8C C45 F8B 72.4(13) . . ?
F7B C45 F8B 108.9(6) . . ?
F9 C45 F8B 114.9(8) . . ?
F8C C45 F8 59.7(13) . . ?
F7C C45 F8 57.4(12) . . ?
F7B C45 F8 126.5(8) . . ?
F9 C45 F8 106.5(7) . . ?
F8C C45 F9C 97.6(13) . . ?
F7C C45 F9C 106.0(12) . . ?
F9 C45 F9C 54.0(8) . . ?
F8B C45 F9C 131.6(7) . . ?
F8 C45 F9C 142.5(10) . . ?
F8C C45 F7 121.3(12) . . ?
F7C C45 F7 47.7(12) . . ?
F9 C45 F7 105.7(6) . . ?
F8B C45 F7 83.6(5) . . ?
F8 C45 F7 103.3(6) . . ?
F9C C45 F7 61.0(8) . . ?
F7C C45 F9B 131.7(12) . . ?
F7B C45 F9B 105.8(5) . . ?
F8B C45 F9B 102.5(5) . . ?
F8 C45 F9B 87.7(8) . . ?
F9C C45 F9B 80.9(8) . . ?
F7 C45 F9B 130.6(6) . . ?
F8C C45 C41 125.2(11) . . ?
F7C C45 C41 114.3(11) . . ?
F7B C45 C41 115.3(5) . . ?
F9 C45 C41 118.0(6) . . ?
F8B C45 C41 115.4(6) . . ?
F8 C45 C41 108.6(9) . . ?
F9C C45 C41 108.9(6) . . ?
F7 C45 C41 113.6(5) . . ?
F9B C45 C41 107.6(5) . . ?
F11 C46 F12 108.7(5) . . ?
F11 C46 F10 105.3(5) . . ?
F12 C46 F10 104.8(4) . . ?
F11 C46 C43 114.0(4) . . ?
F12 C46 C43 112.5(4) . . ?
F10 C46 C43 110.9(4) . . ?
C33 C32 C31 122.3(4) . . ?
C32 C33 C34 120.7(4) . . ?
C32 C33 C37 120.9(4) . . ?
C34 C33 C37 118.4(4) . . ?
C35 C34 C33 118.3(4) . . ?
C34 C35 C36 120.9(4) . . ?
C34 C35 C38 118.9(4) . . ?
C36 C35 C38 120.2(4) . . ?
C31 C36 C35 121.7(4) . . ?
F15 C38 F13 106.4(4) . . ?
F15 C38 F14 106.2(4) . . ?
F13 C38 F14 105.2(4) . . ?
F15 C38 C35 113.8(4) . . ?
F13 C38 C35 112.4(4) . . ?
F14 C38 C35 112.2(4) . . ?
F16B C37 F17B 110.0(9) . . ?
F16B C37 F17 116.1(9) . . ?
F17B C37 F17 82.4(7) . . ?
F16B C37 F16 84.8(7) . . ?
F17 C37 F16 107.7(7) . . ?
F16B C37 F18B 104.5(10) . . ?
F17B C37 F18B 106.7(8) . . ?
F16 C37 F18B 130.1(8) . . ?
F17B C37 F18 126.4(7) . . ?
F17 C37 F18 105.9(6) . . ?
F16 C37 F18 103.4(6) . . ?
F18B C37 F18 89.3(8) . . ?
F16B C37 C33 115.5(9) . . ?
F17B C37 C33 112.8(5) . . ?
F17 C37 C33 115.4(5) . . ?
F16 C37 C33 113.1(4) . . ?
F18B C37 C33 106.6(8) . . ?
F18 C37 C33 110.5(5) . . ?
C23 C28 C27 122.4(4) . . ?
C26 C27 C28 120.3(4) . . ?
C26 C27 C30 120.0(4) . . ?
C28 C27 C30 119.6(4) . . ?
C27 C26 C25 118.6(4) . . ?
C24 C25 C26 120.7(4) . . ?
C24 C25 C29 121.5(4) . . ?
C26 C25 C29 117.8(4) . . ?
C25 C24 C23 121.9(4) . . ?
F23 C29 F22 108.0(4) . . ?
F23 C29 F24 105.0(4) . . ?
F22 C29 F24 104.0(4) . . ?
F23 C29 C25 113.2(4) . . ?
F22 C29 C25 113.7(4) . . ?
F24 C29 C25 112.2(4) . . ?
F21 C30 F19 106.7(4) . . ?
F21 C30 F20 104.9(3) . . ?
F19 C30 F20 105.9(3) . . ?
F21 C30 C27 113.4(3) . . ?
F19 C30 C27 113.3(4) . . ?
F20 C30 C27 112.0(4) . . ?

loop_
_geom_bond_atom_site_label_1
_geom_bond_atom_site_label_2
_geom_bond_distance
_geom_bond_site_symmetry_2
_geom_bond_publ_flag
Mo1 N5 2.066(3) 2_575 ?
Mo1 N1 2.075(3) . ?
Mo1 N4 2.085(3) . ?
Mo1 N2 2.099(3) 2_575 ?
Mo1 Mo1 2.1222(7) 2_575 ?
B1 C39 1.641(6) . ?
B1 C31 1.645(6) . ?
B1 C23 1.650(5) . ?
N1 C1 1.355(5) . ?
N1 C2 1.464(5) . ?
N2 C1 1.341(5) . ?
N2 C7 1.467(5) . ?
N2 Mo1 2.099(3) 2_575 ?
N3 C1 1.342(5) . ?
N3 C4 1.464(6) . ?
N3 C5 1.469(6) . ?
N4 C12 1.345(5) . ?
N4 C13 1.470(5) . ?
N5 C12 1.362(5) . ?
N5 C18 1.463(5) . ?
N5 Mo1 2.066(3) 2_575 ?
N6 C12 1.344(5) . ?
N6 C16 1.457(5) . ?
N6 C15 1.469(5) . ?
C39 C44 1.392(6) . ?
C39 C40 1.395(6) . ?
C31 C32 1.394(5) . ?
C31 C36 1.395(6) . ?
C23 C28 1.390(6) . ?
C23 C24 1.399(5) . ?
C2 C3 1.503(6) . ?
C3 C4 1.511(7) . ?
C3 C9 1.521(7) . ?
C3 C8 1.536(6) . ?
C5 C6 1.503(7) . ?
C6 C7 1.500(7) . ?
C6 C11 1.524(6) . ?
C6 C10 1.526(7) . ?
C13 C14 1.512(6) . ?
C14 C15 1.512(7) . ?
C14 C19 1.525(6) . ?
C14 C20 1.534(7) . ?
C16 C17 1.509(6) . ?
C17 C18 1.507(6) . ?
C17 C22 1.512(5) . ?
C17 C21 1.517(6) . ?
C47 C48 1.3902 . ?
C49 C50 1.390(6) . ?
C49 C53 1.475(6) . ?
C50 C51 1.380(6) . ?
C51 C52 1.392(6) . ?
C51 C54 1.492(6) . ?
C54 F3C 1.262(14) . ?
C54 F3 1.313(7) . ?
C54 F1B 1.317(7) . ?
C54 F2B 1.334(7) . ?
C54 F2C 1.343(11) . ?
C54 F2 1.360(7) . ?
C54 F1 1.362(7) . ?
C54 F1C 1.368(15) . ?
C54 F3B 1.381(7) . ?
C53 F4C 1.232(14) . ?
C53 F5B 1.282(7) . ?
C53 F6C 1.314(10) . ?
C53 F6 1.332(6) . ?
C53 F4B 1.349(6) . ?
C53 F4 1.371(6) . ?
C53 F5 1.377(7) . ?
C53 F6B 1.407(7) . ?
C53 F5C 1.559(13) . ?
C44 C43 1.395(6) . ?
C43 C42 1.371(7) . ?
C43 C46 1.507(7) . ?
C42 C41 1.378(7) . ?
C41 C40 1.386(6) . ?
C41 C45 1.484(7) . ?
C45 F8C 1.21(2) . ?
C45 F7C 1.29(2) . ?
C45 F7B 1.314(6) . ?
C45 F9 1.331(7) . ?
C45 F8B 1.346(7) . ?
C45 F8 1.358(8) . ?
C45 F9C 1.387(15) . ?
C45 F7 1.391(7) . ?
C45 F9B 1.413(6) . ?
C46 F11 1.316(6) . ?
C46 F12 1.325(6) . ?
C46 F10 1.341(6) . ?
C32 C33 1.383(6) . ?
C33 C34 1.384(6) . ?
C33 C37 1.503(6) . ?
C34 C35 1.372(6) . ?
C35 C36 1.398(6) . ?
C35 C38 1.497(6) . ?
C38 F15 1.316(6) . ?
C38 F13 1.323(6) . ?
C38 F14 1.323(5) . ?
C37 F16B 1.257(17) . ?
C37 F17B 1.290(10) . ?
C37 F17 1.293(8) . ?
C37 F16 1.369(8) . ?
C37 F18B 1.381(18) . ?
C37 F18 1.390(9) . ?
C28 C27 1.396(5) . ?
C27 C26 1.373(6) . ?
C27 C30 1.489(6) . ?
C26 C25 1.389(6) . ?
C25 C24 1.386(6) . ?
C25 C29 1.494(6) . ?
C29 F23 1.310(5) . ?
C29 F22 1.326(5) . ?
C29 F24 1.339(5) . ?
C30 F21 1.332(5) . ?
C30 F19 1.335(5) . ?
C30 F20 1.345(5) . ?
